data_4301678
loop_
_publ_author_name
'Matthew T. Whited'
'Neal P. Mankad'
'Yunho Lee'
'Paul F. Oblad'
'Jonas C. Peters'

_publ_contact_author_address
;Department of Chemistry
Massachusetts Institute of Technology
Cambridge, MA 02139
USA
;
_publ_contact_author_email jcpeters@mit.edu
_publ_contact_author_name 'Jonas C. Peters'
_publ_section_title
;
Dinitrogen Complexes Supported by Tris(phosphino)silyl Ligands
;
_journal_name_full 'Inorganic Chemistry'
_journal_page_first 2507
_journal_page_last 2517
_journal_paper_doi 10.1021/ic801855y
_journal_volume 48
_journal_year 2009
_chemical_formula_sum 'C36 H55 Cl2 Fe P3 Si'
_chemical_formula_weight 735.55
_chemical_name_common (H[SiPiPr3])FeCl2
_chemical_name_systematic
; 
 ? 
;
_space_group_IT_number 14
_symmetry_cell_setting monoclinic
_symmetry_space_group_name_Hall '-P 2yn'
_symmetry_space_group_name_H-M 'P 1 21/n 1'
_atom_sites_solution_hydrogens geom
_atom_sites_solution_primary direct
_atom_sites_solution_secondary difmap
_audit_creation_method SHELXL-97
_cell_angle_alpha 90.00
_cell_angle_beta 104.102(11)
_cell_angle_gamma 90.00
_cell_formula_units_Z 4
_cell_length_a 13.0548(19)
_cell_length_b 13.718(3)
_cell_length_c 22.356(6)
_cell_measurement_reflns_used 7817
_cell_measurement_temperature 100(2)
_cell_measurement_theta_max 34.01
_cell_measurement_theta_min 2.19
_cell_volume 3883.0(15)
_computing_cell_refinement 'Bruker SMART'
_computing_data_collection 'Bruker SMART'
_computing_data_reduction 'Bruker SAINT'
_computing_molecular_graphics 'Bruker SHELXTL'
_computing_publication_material 'Bruker SHELXTL'
_computing_structure_refinement 'SHELXL-97 (Sheldrick, 1997)'
_computing_structure_solution 'SHELXS-97 (Sheldrick, 1990)'
_diffrn_ambient_temperature 100(2)
_diffrn_measured_fraction_theta_full 0.993
_diffrn_measured_fraction_theta_max 0.856
_diffrn_measurement_device_type 'CCD area detector'
_diffrn_measurement_method 'omega scans'
_diffrn_radiation_monochromator graphite
_diffrn_radiation_source 'normal-focus sealed tube'
_diffrn_radiation_type MoK\a
_diffrn_radiation_wavelength 0.71073
_diffrn_reflns_av_R_equivalents 0.0954
_diffrn_reflns_av_sigmaI/netI 0.0907
_diffrn_reflns_limit_h_max 17
_diffrn_reflns_limit_h_min -20
_diffrn_reflns_limit_k_max 21
_diffrn_reflns_limit_k_min -22
_diffrn_reflns_limit_l_max 33
_diffrn_reflns_limit_l_min -35
_diffrn_reflns_number 62610
_diffrn_reflns_theta_full 28.30
_diffrn_reflns_theta_max 35.37
_diffrn_reflns_theta_min 1.88
_exptl_absorpt_coefficient_mu 0.704
_exptl_absorpt_correction_type none
_exptl_crystal_colour colorless
_exptl_crystal_density_diffrn 1.258
_exptl_crystal_density_method 'not measured'
_exptl_crystal_description plate
_exptl_crystal_F_000 1560
_exptl_crystal_size_max 0.34
_exptl_crystal_size_mid 0.29
_exptl_crystal_size_min 0.19
_refine_diff_density_max 3.621
_refine_diff_density_min -0.795
_refine_diff_density_rms 0.155
_refine_ls_extinction_method none
_refine_ls_goodness_of_fit_ref 1.089
_refine_ls_hydrogen_treatment mixed
_refine_ls_matrix_type full
_refine_ls_number_parameters 404
_refine_ls_number_reflns 15058
_refine_ls_number_restraints 0
_refine_ls_restrained_S_all 1.089
_refine_ls_R_factor_all 0.1255
_refine_ls_R_factor_gt 0.0688
_refine_ls_shift/su_max 0.000
_refine_ls_shift/su_mean 0.000
_refine_ls_structure_factor_coef Fsqd
_refine_ls_weighting_details 'calc w=1/[\s^2^(Fo^2^)+(0.1277P)^2^+2.3523P] where P=(Fo^2^+2Fc^2^)/3'
_refine_ls_weighting_scheme calc
_refine_ls_wR_factor_gt 0.2052
_refine_ls_wR_factor_ref 0.2412
_reflns_number_gt 8738
_reflns_number_total 15058
_reflns_threshold_expression >2sigma(I)
_cod_data_source_file ic801855y_si_001_05.cif
_cod_data_source_block mtw47
_cod_depositor_comments
;
The following automatic conversions were performed:
'_symmetry_cell_setting' value 'Monoclinic' changed to 'monoclinic'
according to '/home/saulius/struct/CIF-dictionaries/cif_core.dic'
dictionary named 'cif_core.dic' version 2.4.1 from 2010-06-29.

Automatic conversion script
Id: cif_fix_enum 1527 2010-12-29 10:47:43Z saulius 
;
_cod_original_sg_symbol_H-M 'P 21/n'
_cod_database_code 4301678

loop_
_symmetry_equiv_pos_as_xyz
'x, y, z'
'-x+1/2, y+1/2, -z+1/2'
'-x, -y, -z'
'x-1/2, -y-1/2, z-1/2'

loop_
_atom_site_label
_atom_site_type_symbol
_atom_site_fract_x
_atom_site_fract_y
_atom_site_fract_z
_atom_site_U_iso_or_equiv
_atom_site_adp_type
_atom_site_occupancy
_atom_site_symmetry_multiplicity
_atom_site_calc_flag
_atom_site_refinement_flags
_atom_site_disorder_assembly
_atom_site_disorder_group
H1 H 0.345(3) 0.282(3) 0.093(2) 0.033(12) Uiso 1 1 d . . .
Fe1 Fe 0.17688(4) 0.30633(3) 0.11887(2) 0.01939(13) Uani 1 1 d . . .
Si1 Si 0.39814(7) 0.19612(6) 0.07516(4) 0.01512(17) Uani 1 1 d . . .
P1 P 0.26191(6) 0.16810(6) 0.18984(4) 0.01868(17) Uani 1 1 d . . .
P2 P 0.14699(6) 0.26808(6) 0.00549(4) 0.01626(17) Uani 1 1 d . . .
P3 P 0.59888(6) 0.32115(6) 0.14681(4) 0.01845(17) Uani 1 1 d . . .
Cl1 Cl 0.27072(5) 0.44857(5) 0.15400(3) 0.01381(14) Uani 1 1 d . . .
Cl2 Cl 0.00675(6) 0.32711(6) 0.12901(4) 0.02372(18) Uani 1 1 d . . .
C1 C 0.4419(2) 0.1152(2) 0.14357(14) 0.0182(6) Uani 1 1 d . . .
C2 C 0.5329(3) 0.0571(2) 0.14652(17) 0.0235(7) Uani 1 1 d . . .
H2 H 0.5708 0.0642 0.1155 0.028 Uiso 1 1 calc R . .
C3 C 0.5677(3) -0.0098(3) 0.19372(19) 0.0302(8) Uani 1 1 d . . .
H3 H 0.6286 -0.0483 0.1947 0.036 Uiso 1 1 calc R . .
C4 C 0.5129(3) -0.0201(3) 0.23952(19) 0.0322(8) Uani 1 1 d . . .
H4 H 0.5370 -0.0652 0.2721 0.039 Uiso 1 1 calc R . .
C5 C 0.4230(3) 0.0352(3) 0.23788(17) 0.0271(7) Uani 1 1 d . . .
H5 H 0.3865 0.0278 0.2695 0.033 Uiso 1 1 calc R . .
C6 C 0.3854(3) 0.1024(2) 0.18929(15) 0.0209(6) Uani 1 1 d . . .
C7 C 0.2991(2) 0.1206(2) 0.01802(14) 0.0159(5) Uani 1 1 d . . .
C8 C 0.3347(3) 0.0280(2) 0.00516(16) 0.0215(6) Uani 1 1 d . . .
H8 H 0.4038 0.0079 0.0259 0.026 Uiso 1 1 calc R . .
C9 C 0.2716(3) -0.0348(2) -0.03696(16) 0.0229(7) Uani 1 1 d . . .
H9 H 0.2966 -0.0979 -0.0437 0.028 Uiso 1 1 calc R . .
C10 C 0.1726(3) -0.0051(3) -0.06888(17) 0.0269(7) Uani 1 1 d . . .
H10 H 0.1301 -0.0467 -0.0989 0.032 Uiso 1 1 calc R . .
C11 C 0.1347(3) 0.0861(2) -0.05703(16) 0.0224(7) Uani 1 1 d . . .
H11 H 0.0660 0.1059 -0.0789 0.027 Uiso 1 1 calc R . .
C12 C 0.1966(2) 0.1492(2) -0.01328(14) 0.0162(6) Uani 1 1 d . . .
C13 C 0.5075(2) 0.2268(2) 0.03662(15) 0.0169(6) Uani 1 1 d . . .
C14 C 0.4982(3) 0.2038(2) -0.02644(15) 0.0215(6) Uani 1 1 d . . .
H14 H 0.4385 0.1681 -0.0484 0.026 Uiso 1 1 calc R . .
C15 C 0.5743(3) 0.2323(3) -0.05676(16) 0.0251(7) Uani 1 1 d . . .
H15 H 0.5660 0.2166 -0.0991 0.030 Uiso 1 1 calc R . .
C16 C 0.6630(3) 0.2840(3) -0.02500(17) 0.0244(7) Uani 1 1 d . . .
H16 H 0.7153 0.3036 -0.0455 0.029 Uiso 1 1 calc R . .
C17 C 0.6744(3) 0.3067(2) 0.03701(16) 0.0215(6) Uani 1 1 d . . .
H17 H 0.7358 0.3403 0.0587 0.026 Uiso 1 1 calc R . .
C18 C 0.5972(2) 0.2811(2) 0.06798(15) 0.0179(6) Uani 1 1 d . . .
C19 C 0.1735(3) 0.0610(3) 0.18697(15) 0.0224(7) Uani 1 1 d . . .
H19 H 0.2130 0.0111 0.2163 0.027 Uiso 1 1 calc R . .
C20 C 0.1518(3) 0.0175(3) 0.12221(17) 0.0315(8) Uani 1 1 d . . .
H20A H 0.1074 -0.0406 0.1202 0.047 Uiso 1 1 calc R . .
H20B H 0.2188 -0.0006 0.1128 0.047 Uiso 1 1 calc R . .
H20C H 0.1153 0.0657 0.0921 0.047 Uiso 1 1 calc R . .
C21 C 0.0702(3) 0.0821(3) 0.2052(2) 0.0346(9) Uani 1 1 d . . .
H21A H 0.0324 0.1348 0.1794 0.052 Uiso 1 1 calc R . .
H21B H 0.0857 0.1016 0.2486 0.052 Uiso 1 1 calc R . .
H21C H 0.0262 0.0233 0.1992 0.052 Uiso 1 1 calc R . .
C22 C 0.2915(3) 0.2152(3) 0.27073(16) 0.0279(7) Uani 1 1 d . . .
H22 H 0.2998 0.1584 0.2996 0.033 Uiso 1 1 calc R . .
C23 C 0.2033(4) 0.2815(3) 0.28243(19) 0.0366(9) Uani 1 1 d . . .
H23A H 0.2161 0.2949 0.3267 0.055 Uiso 1 1 calc R . .
H23B H 0.1350 0.2488 0.2681 0.055 Uiso 1 1 calc R . .
H23C H 0.2028 0.3429 0.2600 0.055 Uiso 1 1 calc R . .
C24 C 0.3962(3) 0.2714(3) 0.28349(18) 0.0363(9) Uani 1 1 d . . .
H24A H 0.3918 0.3227 0.2525 0.055 Uiso 1 1 calc R . .
H24B H 0.4537 0.2265 0.2815 0.055 Uiso 1 1 calc R . .
H24C H 0.4100 0.3008 0.3246 0.055 Uiso 1 1 calc R . .
C25 C 0.0072(3) 0.2704(2) -0.03963(16) 0.0234(7) Uani 1 1 d . . .
H25 H 0.0060 0.2500 -0.0828 0.028 Uiso 1 1 calc R . .
C26 C -0.0394(3) 0.3742(3) -0.0426(2) 0.0327(8) Uani 1 1 d . . .
H26A H -0.1147 0.3721 -0.0633 0.049 Uiso 1 1 calc R . .
H26B H -0.0025 0.4167 -0.0657 0.049 Uiso 1 1 calc R . .
H26C H -0.0305 0.3995 -0.0006 0.049 Uiso 1 1 calc R . .
C27 C -0.0600(3) 0.1977(3) -0.01411(19) 0.0282(8) Uani 1 1 d . . .
H27A H -0.0668 0.2198 0.0264 0.042 Uiso 1 1 calc R . .
H27B H -0.0261 0.1335 -0.0100 0.042 Uiso 1 1 calc R . .
H27C H -0.1302 0.1932 -0.0423 0.042 Uiso 1 1 calc R . .
C28 C 0.2225(3) 0.3493(2) -0.03524(15) 0.0217(6) Uani 1 1 d . . .
H28 H 0.2979 0.3280 -0.0212 0.026 Uiso 1 1 calc R . .
C29 C 0.2218(3) 0.4570(3) -0.01743(17) 0.0291(8) Uani 1 1 d . . .
H29A H 0.2842 0.4894 -0.0252 0.044 Uiso 1 1 calc R . .
H29B H 0.2230 0.4623 0.0264 0.044 Uiso 1 1 calc R . .
H29C H 0.1578 0.4881 -0.0421 0.044 Uiso 1 1 calc R . .
C30 C 0.1927(4) 0.3343(3) -0.10527(16) 0.0330(8) Uani 1 1 d . . .
H30A H 0.1210 0.3588 -0.1224 0.050 Uiso 1 1 calc R . .
H30B H 0.1955 0.2647 -0.1145 0.050 Uiso 1 1 calc R . .
H30C H 0.2424 0.3699 -0.1237 0.050 Uiso 1 1 calc R . .
C31 C 0.7356(3) 0.2934(2) 0.19371(16) 0.0234(7) Uani 1 1 d . . .
H31 H 0.7827 0.3498 0.1908 0.028 Uiso 1 1 calc R . .
C32 C 0.7843(3) 0.2001(3) 0.17433(19) 0.0287(8) Uani 1 1 d . . .
H32A H 0.8509 0.1858 0.2043 0.043 Uiso 1 1 calc R . .
H32B H 0.7976 0.2094 0.1334 0.043 Uiso 1 1 calc R . .
H32C H 0.7353 0.1455 0.1729 0.043 Uiso 1 1 calc R . .
C33 C 0.7291(3) 0.2821(3) 0.26172(18) 0.0353(9) Uani 1 1 d . . .
H33A H 0.6853 0.2254 0.2654 0.053 Uiso 1 1 calc R . .
H33B H 0.6975 0.3409 0.2746 0.053 Uiso 1 1 calc R . .
H33C H 0.8002 0.2729 0.2881 0.053 Uiso 1 1 calc R . .
C34 C 0.6096(3) 0.4547(2) 0.13572(17) 0.0255(7) Uani 1 1 d . . .
H34 H 0.6738 0.4675 0.1200 0.031 Uiso 1 1 calc R . .
C35 C 0.5135(3) 0.4925(3) 0.08858(19) 0.0359(9) Uani 1 1 d . . .
H35A H 0.4494 0.4769 0.1021 0.054 Uiso 1 1 calc R . .
H35B H 0.5100 0.4617 0.0486 0.054 Uiso 1 1 calc R . .
H35C H 0.5192 0.5633 0.0847 0.054 Uiso 1 1 calc R . .
C36 C 0.6214(4) 0.5091(3) 0.19723(19) 0.0354(9) Uani 1 1 d . . .
H36A H 0.6137 0.5793 0.1894 0.053 Uiso 1 1 calc R . .
H36B H 0.6913 0.4957 0.2241 0.053 Uiso 1 1 calc R . .
H36C H 0.5667 0.4869 0.2173 0.053 Uiso 1 1 calc R . .

loop_
_atom_site_aniso_label
_atom_site_aniso_U_11
_atom_site_aniso_U_22
_atom_site_aniso_U_33
_atom_site_aniso_U_23
_atom_site_aniso_U_13
_atom_site_aniso_U_12
Fe1 0.0221(2) 0.0184(2) 0.0180(2) -0.00191(16) 0.00543(17) 0.00053(17)
Si1 0.0147(4) 0.0140(4) 0.0168(4) 0.0001(3) 0.0041(3) 0.0000(3)
P1 0.0186(4) 0.0210(4) 0.0169(4) 0.0019(3) 0.0054(3) -0.0009(3)
P2 0.0160(3) 0.0149(4) 0.0179(3) -0.0010(3) 0.0042(3) 0.0009(3)
P3 0.0182(4) 0.0172(4) 0.0205(4) -0.0010(3) 0.0058(3) -0.0022(3)
Cl1 0.0184(3) 0.0127(3) 0.0116(3) -0.0077(2) 0.0060(2) -0.0017(2)
Cl2 0.0189(3) 0.0344(4) 0.0208(3) -0.0059(3) 0.0106(3) 0.0020(3)
C1 0.0145(13) 0.0162(13) 0.0223(14) 0.0003(11) 0.0012(11) -0.0015(10)
C2 0.0191(14) 0.0207(15) 0.0306(17) 0.0058(13) 0.0055(13) 0.0011(12)
C3 0.0197(15) 0.0265(17) 0.042(2) 0.0135(16) 0.0035(14) 0.0068(13)
C4 0.0242(17) 0.0320(19) 0.039(2) 0.0190(16) 0.0041(15) 0.0039(14)
C5 0.0243(16) 0.0285(17) 0.0280(17) 0.0115(14) 0.0057(13) -0.0003(13)
C6 0.0197(14) 0.0208(15) 0.0215(14) 0.0016(12) 0.0033(12) -0.0036(12)
C7 0.0164(13) 0.0137(13) 0.0187(13) -0.0002(10) 0.0062(11) 0.0005(10)
C8 0.0202(14) 0.0185(14) 0.0255(15) -0.0005(12) 0.0049(12) 0.0016(12)
C9 0.0242(15) 0.0167(14) 0.0285(16) -0.0056(12) 0.0077(13) 0.0006(12)
C10 0.0255(16) 0.0223(16) 0.0321(18) -0.0099(14) 0.0053(14) -0.0038(13)
C11 0.0175(14) 0.0212(15) 0.0268(16) -0.0058(12) 0.0021(12) -0.0010(12)
C12 0.0160(13) 0.0142(13) 0.0189(13) -0.0012(10) 0.0056(11) 0.0001(10)
C13 0.0150(13) 0.0143(13) 0.0219(14) 0.0005(11) 0.0057(11) 0.0010(10)
C14 0.0199(14) 0.0233(15) 0.0215(14) -0.0001(12) 0.0052(12) 0.0018(12)
C15 0.0285(17) 0.0271(17) 0.0217(15) 0.0012(13) 0.0100(13) 0.0041(14)
C16 0.0247(16) 0.0208(15) 0.0323(17) 0.0031(13) 0.0156(14) 0.0017(13)
C17 0.0197(14) 0.0172(14) 0.0282(16) 0.0014(12) 0.0070(12) 0.0002(11)
C18 0.0165(13) 0.0140(12) 0.0224(14) 0.0001(11) 0.0033(11) 0.0016(10)
C19 0.0183(14) 0.0277(17) 0.0219(15) 0.0081(13) 0.0060(12) -0.0018(12)
C20 0.0348(19) 0.0325(19) 0.0268(17) -0.0024(15) 0.0071(15) -0.0126(16)
C21 0.0252(17) 0.036(2) 0.048(2) 0.0078(18) 0.0191(17) -0.0029(15)
C22 0.0361(19) 0.0289(17) 0.0176(14) -0.0001(13) 0.0043(14) 0.0032(15)
C23 0.044(2) 0.041(2) 0.0274(18) -0.0065(17) 0.0143(17) 0.0043(19)
C24 0.035(2) 0.043(2) 0.0258(18) -0.0091(16) -0.0025(15) 0.0013(17)
C25 0.0172(14) 0.0231(16) 0.0267(16) -0.0035(13) -0.0011(12) 0.0061(12)
C26 0.0264(17) 0.0233(17) 0.043(2) -0.0014(15) -0.0011(16) 0.0079(14)
C27 0.0193(15) 0.0239(17) 0.040(2) -0.0096(14) 0.0051(14) -0.0023(13)
C28 0.0286(16) 0.0187(14) 0.0190(14) -0.0011(11) 0.0080(12) 0.0013(12)
C29 0.041(2) 0.0185(15) 0.0289(17) 0.0013(13) 0.0111(16) 0.0000(14)
C30 0.051(2) 0.0299(18) 0.0196(15) 0.0000(14) 0.0106(16) -0.0053(17)
C31 0.0211(15) 0.0222(15) 0.0255(16) -0.0017(12) 0.0028(12) -0.0033(12)
C32 0.0228(16) 0.0241(17) 0.0362(19) 0.0014(14) 0.0014(14) 0.0023(13)
C33 0.038(2) 0.039(2) 0.0250(17) 0.0035(16) 0.0005(15) -0.0006(17)
C34 0.0311(17) 0.0173(15) 0.0308(17) -0.0016(13) 0.0127(14) -0.0010(13)
C35 0.043(2) 0.0227(17) 0.041(2) 0.0061(16) 0.0078(18) 0.0105(16)
C36 0.047(2) 0.0251(18) 0.037(2) -0.0113(16) 0.0148(18) -0.0027(16)

loop_
_atom_type_symbol
_atom_type_description
_atom_type_scat_dispersion_real
_atom_type_scat_dispersion_imag
_atom_type_scat_source
C C 0.0033 0.0016 'International Tables Vol C Tables 4.2.6.8 and 6.1.1.4'
H H 0.0000 0.0000 'International Tables Vol C Tables 4.2.6.8 and 6.1.1.4'
Si Si 0.0817 0.0704 'International Tables Vol C Tables 4.2.6.8 and 6.1.1.4'
P P 0.1023 0.0942 'International Tables Vol C Tables 4.2.6.8 and 6.1.1.4'
Cl Cl 0.1484 0.1585 'International Tables Vol C Tables 4.2.6.8 and 6.1.1.4'
Fe Fe 0.3463 0.8444 'International Tables Vol C Tables 4.2.6.8 and 6.1.1.4'

loop_
_geom_angle_atom_site_label_1
_geom_angle_atom_site_label_2
_geom_angle_atom_site_label_3
_geom_angle
_geom_angle_site_symmetry_1
_geom_angle_site_symmetry_3
_geom_angle_publ_flag
Cl2 Fe1 Cl1 107.62(3) . . ?
Cl2 Fe1 P2 101.99(3) . . ?
Cl1 Fe1 P2 116.84(3) . . ?
Cl2 Fe1 P1 108.36(4) . . ?
Cl1 Fe1 P1 107.41(3) . . ?
P2 Fe1 P1 114.09(3) . . ?
C1 Si1 C13 113.16(14) . . ?
C1 Si1 C7 104.51(13) . . ?
C13 Si1 C7 106.43(14) . . ?
C1 Si1 H1 108.6(18) . . ?
C13 Si1 H1 114.0(18) . . ?
C7 Si1 H1 109.7(17) . . ?
C6 P1 C19 98.60(15) . . ?
C6 P1 C22 101.51(16) . . ?
C19 P1 C22 106.64(17) . . ?
C6 P1 Fe1 127.36(11) . . ?
C19 P1 Fe1 113.21(11) . . ?
C22 P1 Fe1 107.55(12) . . ?
C12 P2 C25 104.16(14) . . ?
C12 P2 C28 99.25(15) . . ?
C25 P2 C28 106.91(16) . . ?
C12 P2 Fe1 115.88(10) . . ?
C25 P2 Fe1 115.65(12) . . ?
C28 P2 Fe1 113.27(11) . . ?
C18 P3 C34 98.65(15) . . ?
C18 P3 C31 105.21(15) . . ?
C34 P3 C31 100.52(16) . . ?
C6 C1 C2 118.5(3) . . ?
C6 C1 Si1 124.0(2) . . ?
C2 C1 Si1 117.3(3) . . ?
C3 C2 C1 121.5(3) . . ?
C3 C2 H2 119.3 . . ?
C1 C2 H2 119.3 . . ?
C2 C3 C4 119.6(3) . . ?
C2 C3 H3 120.2 . . ?
C4 C3 H3 120.2 . . ?
C5 C4 C3 120.5(3) . . ?
C5 C4 H4 119.8 . . ?
C3 C4 H4 119.8 . . ?
C4 C5 C6 120.5(3) . . ?
C4 C5 H5 119.7 . . ?
C6 C5 H5 119.7 . . ?
C1 C6 C5 119.4(3) . . ?
C1 C6 P1 123.7(2) . . ?
C5 C6 P1 116.8(3) . . ?
C8 C7 C12 118.2(3) . . ?
C8 C7 Si1 115.4(2) . . ?
C12 C7 Si1 126.4(2) . . ?
C9 C8 C7 121.9(3) . . ?
C9 C8 H8 119.0 . . ?
C7 C8 H8 119.0 . . ?
C10 C9 C8 119.6(3) . . ?
C10 C9 H9 120.2 . . ?
C8 C9 H9 120.2 . . ?
C9 C10 C11 119.9(3) . . ?
C9 C10 H10 120.0 . . ?
C11 C10 H10 120.0 . . ?
C10 C11 C12 121.0(3) . . ?
C10 C11 H11 119.5 . . ?
C12 C11 H11 119.5 . . ?
C11 C12 C7 119.3(3) . . ?
C11 C12 P2 122.0(2) . . ?
C7 C12 P2 118.6(2) . . ?
C18 C13 C14 117.8(3) . . ?
C18 C13 Si1 121.1(2) . . ?
C14 C13 Si1 120.8(2) . . ?
C15 C14 C13 121.6(3) . . ?
C15 C14 H14 119.2 . . ?
C13 C14 H14 119.2 . . ?
C14 C15 C16 119.9(3) . . ?
C14 C15 H15 120.1 . . ?
C16 C15 H15 120.1 . . ?
C17 C16 C15 119.6(3) . . ?
C17 C16 H16 120.2 . . ?
C15 C16 H16 120.2 . . ?
C16 C17 C18 121.4(3) . . ?
C16 C17 H17 119.3 . . ?
C18 C17 H17 119.3 . . ?
C17 C18 C13 119.6(3) . . ?
C17 C18 P3 123.8(2) . . ?
C13 C18 P3 116.4(2) . . ?
C20 C19 C21 110.8(3) . . ?
C20 C19 P1 108.2(2) . . ?
C21 C19 P1 115.0(3) . . ?
C20 C19 H19 107.6 . . ?
C21 C19 H19 107.6 . . ?
P1 C19 H19 107.6 . . ?
C19 C20 H20A 109.5 . . ?
C19 C20 H20B 109.5 . . ?
H20A C20 H20B 109.5 . . ?
C19 C20 H20C 109.5 . . ?
H20A C20 H20C 109.5 . . ?
H20B C20 H20C 109.5 . . ?
C19 C21 H21A 109.5 . . ?
C19 C21 H21B 109.5 . . ?
H21A C21 H21B 109.5 . . ?
C19 C21 H21C 109.5 . . ?
H21A C21 H21C 109.5 . . ?
H21B C21 H21C 109.5 . . ?
C24 C22 C23 109.9(3) . . ?
C24 C22 P1 108.5(3) . . ?
C23 C22 P1 112.4(3) . . ?
C24 C22 H22 108.6 . . ?
C23 C22 H22 108.6 . . ?
P1 C22 H22 108.6 . . ?
C22 C23 H23A 109.5 . . ?
C22 C23 H23B 109.5 . . ?
H23A C23 H23B 109.5 . . ?
C22 C23 H23C 109.5 . . ?
H23A C23 H23C 109.5 . . ?
H23B C23 H23C 109.5 . . ?
C22 C24 H24A 109.5 . . ?
C22 C24 H24B 109.5 . . ?
H24A C24 H24B 109.5 . . ?
C22 C24 H24C 109.5 . . ?
H24A C24 H24C 109.5 . . ?
H24B C24 H24C 109.5 . . ?
C27 C25 C26 111.2(3) . . ?
C27 C25 P2 111.3(2) . . ?
C26 C25 P2 111.3(2) . . ?
C27 C25 H25 107.6 . . ?
C26 C25 H25 107.6 . . ?
P2 C25 H25 107.6 . . ?
C25 C26 H26A 109.5 . . ?
C25 C26 H26B 109.5 . . ?
H26A C26 H26B 109.5 . . ?
C25 C26 H26C 109.5 . . ?
H26A C26 H26C 109.5 . . ?
H26B C26 H26C 109.5 . . ?
C25 C27 H27A 109.5 . . ?
C25 C27 H27B 109.5 . . ?
H27A C27 H27B 109.5 . . ?
C25 C27 H27C 109.5 . . ?
H27A C27 H27C 109.5 . . ?
H27B C27 H27C 109.5 . . ?
C29 C28 C30 112.3(3) . . ?
C29 C28 P2 114.3(3) . . ?
C30 C28 P2 112.6(2) . . ?
C29 C28 H28 105.5 . . ?
C30 C28 H28 105.5 . . ?
P2 C28 H28 105.5 . . ?
C28 C29 H29A 109.5 . . ?
C28 C29 H29B 109.5 . . ?
H29A C29 H29B 109.5 . . ?
C28 C29 H29C 109.5 . . ?
H29A C29 H29C 109.5 . . ?
H29B C29 H29C 109.5 . . ?
C28 C30 H30A 109.5 . . ?
C28 C30 H30B 109.5 . . ?
H30A C30 H30B 109.5 . . ?
C28 C30 H30C 109.5 . . ?
H30A C30 H30C 109.5 . . ?
H30B C30 H30C 109.5 . . ?
C32 C31 C33 108.6(3) . . ?
C32 C31 P3 114.4(2) . . ?
C33 C31 P3 107.2(3) . . ?
C32 C31 H31 108.8 . . ?
C33 C31 H31 108.8 . . ?
P3 C31 H31 108.8 . . ?
C31 C32 H32A 109.5 . . ?
C31 C32 H32B 109.5 . . ?
H32A C32 H32B 109.5 . . ?
C31 C32 H32C 109.5 . . ?
H32A C32 H32C 109.5 . . ?
H32B C32 H32C 109.5 . . ?
C31 C33 H33A 109.5 . . ?
C31 C33 H33B 109.5 . . ?
H33A C33 H33B 109.5 . . ?
C31 C33 H33C 109.5 . . ?
H33A C33 H33C 109.5 . . ?
H33B C33 H33C 109.5 . . ?
C35 C34 C36 109.9(3) . . ?
C35 C34 P3 110.7(3) . . ?
C36 C34 P3 110.7(3) . . ?
C35 C34 H34 108.5 . . ?
C36 C34 H34 108.5 . . ?
P3 C34 H34 108.5 . . ?
C34 C35 H35A 109.5 . . ?
C34 C35 H35B 109.5 . . ?
H35A C35 H35B 109.5 . . ?
C34 C35 H35C 109.5 . . ?
H35A C35 H35C 109.5 . . ?
H35B C35 H35C 109.5 . . ?
C34 C36 H36A 109.5 . . ?
C34 C36 H36B 109.5 . . ?
H36A C36 H36B 109.5 . . ?
C34 C36 H36C 109.5 . . ?
H36A C36 H36C 109.5 . . ?
H36B C36 H36C 109.5 . . ?

loop_
_geom_bond_atom_site_label_1
_geom_bond_atom_site_label_2
_geom_bond_distance
_geom_bond_site_symmetry_2
_geom_bond_publ_flag
Fe1 Cl2 2.3045(10) . ?
Fe1 Cl1 2.3357(9) . ?
Fe1 P2 2.5239(11) . ?
Fe1 P1 2.5470(10) . ?
Si1 C1 1.863(3) . ?
Si1 C13 1.886(3) . ?
Si1 C7 1.890(3) . ?
Si1 H1 1.47(5) . ?
P1 C6 1.849(4) . ?
P1 C19 1.860(3) . ?
P1 C22 1.870(4) . ?
P2 C12 1.840(3) . ?
P2 C25 1.858(3) . ?
P2 C28 1.866(4) . ?
P3 C18 1.841(3) . ?
P3 C34 1.858(3) . ?
P3 C31 1.875(3) . ?
C1 C6 1.410(5) . ?
C1 C2 1.418(4) . ?
C2 C3 1.389(5) . ?
C2 H2 0.9500 . ?
C3 C4 1.392(6) . ?
C3 H3 0.9500 . ?
C4 C5 1.390(5) . ?
C4 H4 0.9500 . ?
C5 C6 1.419(5) . ?
C5 H5 0.9500 . ?
C7 C8 1.405(4) . ?
C7 C12 1.407(4) . ?
C8 C9 1.389(4) . ?
C8 H8 0.9500 . ?
C9 C10 1.377(5) . ?
C9 H9 0.9500 . ?
C10 C11 1.394(5) . ?
C10 H10 0.9500 . ?
C11 C12 1.405(4) . ?
C11 H11 0.9500 . ?
C13 C18 1.420(4) . ?
C13 C14 1.421(5) . ?
C14 C15 1.388(5) . ?
C14 H14 0.9500 . ?
C15 C16 1.396(5) . ?
C15 H15 0.9500 . ?
C16 C17 1.393(5) . ?
C16 H16 0.9500 . ?
C17 C18 1.399(5) . ?
C17 H17 0.9500 . ?
C19 C20 1.527(5) . ?
C19 C21 1.529(5) . ?
C19 H19 1.0000 . ?
C20 H20A 0.9800 . ?
C20 H20B 0.9800 . ?
C20 H20C 0.9800 . ?
C21 H21A 0.9800 . ?
C21 H21B 0.9800 . ?
C21 H21C 0.9800 . ?
C22 C24 1.534(6) . ?
C22 C23 1.538(6) . ?
C22 H22 1.0000 . ?
C23 H23A 0.9800 . ?
C23 H23B 0.9800 . ?
C23 H23C 0.9800 . ?
C24 H24A 0.9800 . ?
C24 H24B 0.9800 . ?
C24 H24C 0.9800 . ?
C25 C27 1.527(5) . ?
C25 C26 1.543(5) . ?
C25 H25 1.0000 . ?
C26 H26A 0.9800 . ?
C26 H26B 0.9800 . ?
C26 H26C 0.9800 . ?
C27 H27A 0.9800 . ?
C27 H27B 0.9800 . ?
C27 H27C 0.9800 . ?
C28 C29 1.530(5) . ?
C28 C30 1.532(5) . ?
C28 H28 1.0000 . ?
C29 H29A 0.9800 . ?
C29 H29B 0.9800 . ?
C29 H29C 0.9800 . ?
C30 H30A 0.9800 . ?
C30 H30B 0.9800 . ?
C30 H30C 0.9800 . ?
C31 C32 1.538(5) . ?
C31 C33 1.551(5) . ?
C31 H31 1.0000 . ?
C32 H32A 0.9800 . ?
C32 H32B 0.9800 . ?
C32 H32C 0.9800 . ?
C33 H33A 0.9800 . ?
C33 H33B 0.9800 . ?
C33 H33C 0.9800 . ?
C34 C35 1.519(5) . ?
C34 C36 1.539(5) . ?
C34 H34 1.0000 . ?
C35 H35A 0.9800 . ?
C35 H35B 0.9800 . ?
C35 H35C 0.9800 . ?
C36 H36A 0.9800 . ?
C36 H36B 0.9800 . ?
C36 H36C 0.9800 . ?
